data_1512103
loop_
_publ_author_name
'Lin, Chi-Hui'
'Yang, Ding-Yah'

_publ_section_title
;
 Synthesis of coumarin/pyrrole-fused heterocycles and their photochemical
 and redox-switching properties.
;
_journal_issue 11
_journal_name_full 'Organic letters'
_journal_page_first 2802
_journal_page_last 2805
_journal_paper_doi 10.1021/ol401138q
_journal_volume 15
_journal_year 2013
_chemical_formula_moiety 'C25 H20 N2 O3'
_chemical_formula_sum 'C25 H20 N2 O3'
_chemical_formula_weight 396.43
_space_group_IT_number 61
_symmetry_cell_setting orthorhombic
_symmetry_Int_Tables_number 61
_symmetry_space_group_name_Hall '-P 2ac 2ab'
_symmetry_space_group_name_H-M 'P b c a'
_atom_sites_solution_hydrogens geom
_atom_sites_solution_primary direct
_atom_sites_solution_secondary difmap
_audit_creation_method SHELXL-97
_cell_angle_alpha 90.00
_cell_angle_beta 90.00
_cell_angle_gamma 90.00
_cell_formula_units_Z 8
_cell_length_a 18.1208(8)
_cell_length_b 7.9048(4)
_cell_length_c 27.8786(14)
_cell_measurement_reflns_used 9965
_cell_measurement_temperature 150(2)
_cell_measurement_theta_max 26.2758
_cell_measurement_theta_min 2.6813
_cell_volume 3993.4(3)
_computing_cell_refinement 'SAINT V7.34A (Bruker AXS, 2006)'
_computing_data_collection 'APEX2 (Bruker AXS, 2010)'
_computing_data_reduction 'SAINT V7.34A (Bruker AXS, 2006)'
_computing_molecular_graphics 'SHELXTL (Sheldrick, 2008)'
_computing_publication_material SHELXTL
_computing_structure_refinement 'SHELXL-97 (Sheldrick, 2008)'
_computing_structure_solution 'SHELXS-97 (Sheldrick, 2008)'
_diffrn_ambient_temperature 150(2)
_diffrn_measured_fraction_theta_full 0.998
_diffrn_measured_fraction_theta_max 0.998
_diffrn_measurement_device_type 'Bruker APEX-II CCD'
_diffrn_measurement_method '\f and \w scans'
_diffrn_radiation_monochromator graphite
_diffrn_radiation_probe x-ray
_diffrn_radiation_type MoK\a
_diffrn_radiation_wavelength 0.71073
_diffrn_reflns_av_R_equivalents 0.0817
_diffrn_reflns_av_sigmaI/netI 0.0443
_diffrn_reflns_limit_h_max 22
_diffrn_reflns_limit_h_min -22
_diffrn_reflns_limit_k_max 9
_diffrn_reflns_limit_k_min -9
_diffrn_reflns_limit_l_max 34
_diffrn_reflns_limit_l_min -34
_diffrn_reflns_number 41664
_diffrn_reflns_theta_full 26.43
_diffrn_reflns_theta_max 26.43
_diffrn_reflns_theta_min 2.68
_diffrn_source 'fine-focus sealed tube'
_exptl_absorpt_coefficient_mu 0.087
_exptl_absorpt_correction_T_max 0.9913
_exptl_absorpt_correction_T_min 0.9518
_exptl_absorpt_correction_type multi-scan
_exptl_absorpt_process_details 'SADABS V2008/1 (Bruker AXS)'
_exptl_crystal_colour red
_exptl_crystal_density_diffrn 1.319
_exptl_crystal_density_method 'not measured'
_exptl_crystal_description parallelepiped
_exptl_crystal_F_000 1664
_exptl_crystal_size_max 0.57
_exptl_crystal_size_mid 0.22
_exptl_crystal_size_min 0.10
_refine_diff_density_max 0.265
_refine_diff_density_min -0.243
_refine_diff_density_rms 0.045
_refine_ls_extinction_method none
_refine_ls_goodness_of_fit_ref 1.036
_refine_ls_hydrogen_treatment mixed
_refine_ls_matrix_type full
_refine_ls_number_parameters 277
_refine_ls_number_reflns 4093
_refine_ls_number_restraints 0
_refine_ls_restrained_S_all 1.036
_refine_ls_R_factor_all 0.0683
_refine_ls_R_factor_gt 0.0463
_refine_ls_shift/su_max 0.000
_refine_ls_shift/su_mean 0.000
_refine_ls_structure_factor_coef Fsqd
_refine_ls_weighting_details 'calc w=1/[\s^2^(Fo^2^)+(0.0518P)^2^+2.0482P] where P=(Fo^2^+2Fc^2^)/3'
_refine_ls_weighting_scheme calc
_refine_ls_wR_factor_gt 0.1097
_refine_ls_wR_factor_ref 0.1238
_reflns_number_gt 3077
_reflns_number_total 4093
_reflns_threshold_expression >2sigma(I)
_cod_data_source_file ol401138q_si_007.cif
_cod_data_source_block chred
_cod_database_code 1512103

loop_
_symmetry_equiv_pos_as_xyz
'x, y, z'
'-x+1/2, -y, z+1/2'
'-x, y+1/2, -z+1/2'
'x+1/2, -y+1/2, -z'
'-x, -y, -z'
'x-1/2, y, -z-1/2'
'x, -y-1/2, z-1/2'
'-x-1/2, y-1/2, z'

loop_
_atom_site_label
_atom_site_type_symbol
_atom_site_fract_x
_atom_site_fract_y
_atom_site_fract_z
_atom_site_U_iso_or_equiv
_atom_site_adp_type
_atom_site_occupancy
_atom_site_symmetry_multiplicity
_atom_site_calc_flag
_atom_site_refinement_flags
O1 O 0.13131(6) 0.60082(15) 0.03899(4) 0.0262(3) Uani 1 1 d .
O2 O 0.01816(6) 0.66742(15) 0.01619(4) 0.0272(3) Uani 1 1 d .
O3 O -0.07994(7) 0.32072(16) 0.07480(5) 0.0296(3) Uani 1 1 d .
N1 N 0.38199(8) 0.5172(2) 0.08129(6) 0.0332(4) Uani 1 1 d .
N2 N 0.04610(8) 0.35767(17) 0.15859(5) 0.0253(3) Uani 1 1 d .
C1 C 0.18181(9) 0.5353(2) 0.07114(6) 0.0247(4) Uani 1 1 d .
C2 C 0.25482(10) 0.5554(2) 0.05966(6) 0.0267(4) Uani 1 1 d .
H2 H 0.2685 0.6076 0.0303 0.032 Uiso 1 1 calc R
C3 C 0.30947(9) 0.4979(2) 0.09175(6) 0.0271(4) Uani 1 1 d .
C4 C 0.28608(10) 0.4200(2) 0.13528(6) 0.0278(4) Uani 1 1 d .
H4 H 0.3220 0.3832 0.1578 0.033 Uiso 1 1 calc R
C5 C 0.21321(9) 0.3976(2) 0.14516(6) 0.0263(4) Uani 1 1 d .
H5 H 0.1992 0.3426 0.1741 0.032 Uiso 1 1 calc R
C6 C 0.15799(9) 0.4542(2) 0.11332(6) 0.0246(4) Uani 1 1 d .
C7 C 0.08086(9) 0.4353(2) 0.11875(6) 0.0238(4) Uani 1 1 d .
C8 C 0.03175(9) 0.4943(2) 0.08565(6) 0.0239(4) Uani 1 1 d .
C9 C 0.05536(9) 0.5905(2) 0.04543(6) 0.0234(4) Uani 1 1 d .
C10 C -0.04529(9) 0.4497(2) 0.10248(6) 0.0240(4) Uani 1 1 d .
C11 C -0.02418(9) 0.3675(2) 0.15104(6) 0.0240(4) Uani 1 1 d .
C12 C 0.40472(10) 0.5795(3) 0.03439(7) 0.0372(5) Uani 1 1 d .
H12A H 0.3846 0.5056 0.0094 0.056 Uiso 1 1 calc R
H12B H 0.4587 0.5800 0.0324 0.056 Uiso 1 1 calc R
H12C H 0.3861 0.6947 0.0298 0.056 Uiso 1 1 calc R
C13 C 0.43871(10) 0.4591(3) 0.11416(7) 0.0371(5) Uani 1 1 d .
H13A H 0.4329 0.5165 0.1451 0.056 Uiso 1 1 calc R
H13B H 0.4875 0.4849 0.1008 0.056 Uiso 1 1 calc R
H13C H 0.4340 0.3366 0.1187 0.056 Uiso 1 1 calc R
C14 C -0.09433(9) 0.6057(2) 0.10757(6) 0.0257(4) Uani 1 1 d .
C15 C -0.14916(10) 0.6396(3) 0.07423(6) 0.0334(4) Uani 1 1 d .
H15 H -0.1582 0.5627 0.0487 0.040 Uiso 1 1 calc R
C16 C -0.19088(11) 0.7866(3) 0.07824(7) 0.0413(5) Uani 1 1 d .
H16 H -0.2290 0.8084 0.0557 0.050 Uiso 1 1 calc R
C17 C -0.17762(11) 0.9009(3) 0.11455(8) 0.0416(5) Uani 1 1 d .
H17 H -0.2053 1.0027 0.1164 0.050 Uiso 1 1 calc R
C18 C -0.12375(10) 0.8662(2) 0.14826(8) 0.0375(5) Uani 1 1 d .
H18 H -0.1149 0.9435 0.1737 0.045 Uiso 1 1 calc R
C19 C -0.08269(10) 0.7191(2) 0.14493(7) 0.0311(4) Uani 1 1 d .
H19 H -0.0461 0.6954 0.1684 0.037 Uiso 1 1 calc R
C20 C -0.07821(9) 0.3017(2) 0.18535(6) 0.0254(4) Uani 1 1 d .
C21 C -0.15343(10) 0.3049(2) 0.17549(6) 0.0302(4) Uani 1 1 d .
H21 H -0.1706 0.3510 0.1461 0.036 Uiso 1 1 calc R
C22 C -0.20360(10) 0.2409(2) 0.20849(7) 0.0349(4) Uani 1 1 d .
H22 H -0.2549 0.2430 0.2016 0.042 Uiso 1 1 calc R
C23 C -0.17886(11) 0.1743(3) 0.25132(7) 0.0389(5) Uani 1 1 d .
H23 H -0.2132 0.1307 0.2739 0.047 Uiso 1 1 calc R
C24 C -0.10453(12) 0.1707(3) 0.26148(7) 0.0426(5) Uani 1 1 d .
H24 H -0.0878 0.1246 0.2910 0.051 Uiso 1 1 calc R
C25 C -0.05425(10) 0.2337(3) 0.22900(7) 0.0351(4) Uani 1 1 d .
H25 H -0.0030 0.2311 0.2363 0.042 Uiso 1 1 calc R
H3 H -0.0608(13) 0.318(3) 0.0465(9) 0.053(7) Uiso 1 1 d .

loop_
_atom_site_aniso_label
_atom_site_aniso_U_11
_atom_site_aniso_U_22
_atom_site_aniso_U_33
_atom_site_aniso_U_23
_atom_site_aniso_U_13
_atom_site_aniso_U_12
O1 0.0249(6) 0.0304(7) 0.0234(6) 0.0036(5) -0.0003(5) 0.0000(5)
O2 0.0296(7) 0.0296(6) 0.0224(6) 0.0033(5) -0.0017(5) 0.0008(5)
O3 0.0333(7) 0.0324(7) 0.0229(6) -0.0021(5) 0.0010(5) -0.0068(5)
N1 0.0251(8) 0.0358(9) 0.0386(9) 0.0032(7) -0.0011(7) 0.0015(6)
N2 0.0283(8) 0.0254(8) 0.0222(7) 0.0011(6) 0.0012(6) -0.0003(6)
C1 0.0288(9) 0.0224(8) 0.0228(8) -0.0023(7) -0.0024(7) 0.0015(7)
C2 0.0290(9) 0.0263(9) 0.0247(8) 0.0005(7) 0.0018(7) -0.0003(7)
C3 0.0256(9) 0.0227(9) 0.0329(9) -0.0036(7) -0.0007(7) 0.0003(7)
C4 0.0295(10) 0.0263(9) 0.0277(9) -0.0013(7) -0.0047(7) 0.0034(7)
C5 0.0310(10) 0.0252(9) 0.0229(8) 0.0009(7) 0.0000(7) 0.0014(7)
C6 0.0274(9) 0.0230(8) 0.0233(8) -0.0032(7) 0.0003(7) 0.0009(7)
C7 0.0302(9) 0.0206(8) 0.0206(8) -0.0030(7) 0.0013(7) 0.0013(7)
C8 0.0273(9) 0.0225(9) 0.0220(8) -0.0030(6) 0.0013(7) -0.0002(7)
C9 0.0261(9) 0.0225(8) 0.0216(8) -0.0043(7) 0.0008(6) 0.0002(7)
C10 0.0246(9) 0.0274(9) 0.0202(8) 0.0005(7) -0.0007(6) -0.0015(7)
C11 0.0292(9) 0.0209(8) 0.0220(8) -0.0033(6) 0.0007(7) 0.0002(7)
C12 0.0275(10) 0.0411(11) 0.0432(11) 0.0047(9) 0.0066(8) -0.0011(8)
C13 0.0270(10) 0.0348(10) 0.0494(12) 0.0001(9) -0.0054(8) 0.0027(8)
C14 0.0235(9) 0.0274(9) 0.0260(9) 0.0067(7) 0.0047(6) -0.0010(7)
C15 0.0320(10) 0.0421(11) 0.0262(9) 0.0050(8) 0.0014(7) 0.0051(8)
C16 0.0346(11) 0.0525(13) 0.0368(11) 0.0150(10) 0.0018(8) 0.0131(9)
C17 0.0363(11) 0.0349(11) 0.0535(13) 0.0101(10) 0.0145(9) 0.0095(8)
C18 0.0335(10) 0.0309(10) 0.0483(12) -0.0025(9) 0.0087(9) -0.0005(8)
C19 0.0271(9) 0.0313(10) 0.0347(10) 0.0003(8) 0.0010(7) -0.0014(7)
C20 0.0288(9) 0.0236(9) 0.0240(8) 0.0017(7) 0.0020(7) 0.0003(7)
C21 0.0321(10) 0.0300(9) 0.0285(9) 0.0046(7) 0.0016(7) 0.0017(7)
C22 0.0306(10) 0.0378(11) 0.0364(10) 0.0070(9) 0.0055(8) 0.0011(8)
C23 0.0383(11) 0.0432(11) 0.0353(10) 0.0095(9) 0.0122(8) 0.0010(9)
C24 0.0422(12) 0.0565(13) 0.0292(10) 0.0163(9) 0.0027(8) 0.0021(10)
C25 0.0324(10) 0.0430(11) 0.0301(10) 0.0067(8) -0.0014(8) 0.0004(8)

loop_
_atom_type_symbol
_atom_type_description
_atom_type_scat_dispersion_real
_atom_type_scat_dispersion_imag
_atom_type_scat_source
C C 0.0033 0.0016 'International Tables Vol C Tables 4.2.6.8 and 6.1.1.4'
H H 0.0000 0.0000 'International Tables Vol C Tables 4.2.6.8 and 6.1.1.4'
N N 0.0061 0.0033 'International Tables Vol C Tables 4.2.6.8 and 6.1.1.4'
O O 0.0106 0.0060 'International Tables Vol C Tables 4.2.6.8 and 6.1.1.4'

loop_
_geom_angle_atom_site_label_1
_geom_angle_atom_site_label_2
_geom_angle_atom_site_label_3
_geom_angle
C1 O1 C9 123.34(13)
C3 N1 C13 121.01(16)
C3 N1 C12 120.37(15)
C13 N1 C12 118.26(15)
C11 N2 C7 106.51(14)
C2 C1 O1 116.38(15)
C2 C1 C6 122.97(16)
O1 C1 C6 120.65(15)
C1 C2 C3 119.51(16)
N1 C3 C2 120.56(16)
N1 C3 C4 121.37(16)
C2 C3 C4 118.07(16)
C5 C4 C3 121.17(16)
C4 C5 C6 121.29(16)
C1 C6 C5 116.93(16)
C1 C6 C7 116.17(15)
C5 C6 C7 126.88(16)
C8 C7 C6 122.43(15)
C8 C7 N2 112.85(15)
C6 C7 N2 124.71(15)
C7 C8 C9 121.35(15)
C7 C8 C10 108.19(14)
C9 C8 C10 130.30(15)
O2 C9 O1 115.55(14)
O2 C9 C8 128.88(16)
O1 C9 C8 115.56(14)
O3 C10 C8 113.89(14)
O3 C10 C14 111.82(14)
C8 C10 C14 112.18(14)
O3 C10 C11 106.37(13)
C8 C10 C11 98.09(13)
C14 C10 C11 113.66(13)
N2 C11 C20 122.06(15)
N2 C11 C10 114.24(14)
C20 C11 C10 123.68(15)
C15 C14 C19 119.05(16)
C15 C14 C10 120.76(16)
C19 C14 C10 120.15(15)
C14 C15 C16 119.84(18)
C17 C16 C15 120.80(19)
C16 C17 C18 119.51(18)
C17 C18 C19 120.03(19)
C18 C19 C14 120.72(18)
C21 C20 C25 118.89(16)
C21 C20 C11 121.32(15)
C25 C20 C11 119.80(16)
C22 C21 C20 120.26(17)
C23 C22 C21 119.98(18)
C24 C23 C22 120.24(18)
C23 C24 C25 120.29(18)
C24 C25 C20 120.34(18)

loop_
_geom_bond_atom_site_label_1
_geom_bond_atom_site_label_2
_geom_bond_distance
O1 C1 1.382(2)
O1 C9 1.390(2)
O2 C9 1.220(2)
O3 C10 1.425(2)
N1 C3 1.355(2)
N1 C13 1.452(2)
N1 C12 1.456(2)
N2 C11 1.293(2)
N2 C7 1.417(2)
C1 C2 1.371(2)
C1 C6 1.407(2)
C2 C3 1.410(2)
C3 C4 1.425(3)
C4 C5 1.361(2)
C5 C6 1.411(2)
C6 C7 1.414(2)
C7 C8 1.364(2)
C8 C9 1.421(2)
C8 C10 1.514(2)
C10 C14 1.526(2)
C10 C11 1.549(2)
C11 C20 1.464(2)
C14 C15 1.387(2)
C14 C19 1.391(3)
C15 C16 1.390(3)
C16 C17 1.378(3)
C17 C18 1.382(3)
C18 C19 1.384(3)
C20 C21 1.391(2)
C20 C25 1.399(2)
C21 C22 1.389(3)
C22 C23 1.380(3)
C23 C24 1.377(3)
C24 C25 1.378(3)
